data_1535440
loop_
_publ_author_name
'Miwa, K.'
'Fukumoto, A.'

_publ_section_title
;
 First-principles calculation of the structural, electronic, and
 vibrational properties of gallium nitride and aluminum aluminum nitride
;
_journal_name_full 'Physical Review, Serie 3. B - Condensed Matter (18,1978-)'
_journal_page_first 7897
_journal_page_last 7902
_journal_volume 48
_journal_year 1993
_chemical_formula_sum 'Al N'
_space_group_IT_number 186
_symmetry_space_group_name_Hall 'P 6c -2c'
_symmetry_space_group_name_H-M 'P 63 m c'
_cell_angle_alpha 90
_cell_angle_beta 90
_cell_angle_gamma 120
_cell_formula_units_Z 2
_cell_length_a 3.144
_cell_length_b 3.144
_cell_length_c 5.046
_cell_volume 43.196
_citation_journal_id_ASTM PRBMDO
_cod_data_source_file Miwa_PRBMDO_1993_1886.cif
_cod_data_source_block Al1N1
_cod_original_cell_volume 43.19594
_cod_original_formula_sum 'Al1 N1'
_cod_database_code 1535440

loop_
_symmetry_equiv_pos_as_xyz
x,y,z
x-y,x,z+1/2
-y,x-y,z
-x,-y,z+1/2
-x+y,-x,z
y,-x+y,z+1/2
y,x,z+1/2
-x+y,y,z
-x,-x+y,z+1/2
-y,-x,z
x-y,-y,z+1/2
x,x-y,z

loop_
_atom_site_label
_atom_site_type_symbol
_atom_site_fract_x
_atom_site_fract_y
_atom_site_fract_z
_atom_site_occupancy
_atom_site_U_iso_or_equiv
N1 N-3 -0.3333 -0.6667 0.381 1 0.0
Al1 Al+3 -0.3333 -0.6667 0 1 0.0
